data_4073357
loop_
_publ_author_name
'Guo, Ruiyun'
'Portscheller, Janelle L.'
'Day, Victor W.'
'Malinakova, Helena C.'

_publ_contact_author
; 
   Prof. Helena C. Malinakova 
   Department of Chemistry -- University of Kansas
   Malott Hall
   1251 Wescoe Hall Dr, Rm 2010 
   Lawrence, KS  66045-7582  USA 
;
_publ_section_title
;
 An Allylpalladium(IV) Intermediate in the Synthesis of Highly Substituted
 Benzoxepines and Benzopyrans via Reactions of Stable Pallada(II)cycles
 with Allyl Bromides
;
_journal_issue 15
_journal_name_full Organometallics
_journal_page_first 3874
_journal_paper_doi 10.1021/om7002865
_journal_volume 26
_journal_year 2007
_chemical_formula_sum 'C27 H29 Br N2 O6 Pd'
_chemical_formula_weight 663.83
_chemical_name_systematic
; 
 ? 
;
_space_group_IT_number 14
_symmetry_cell_setting monoclinic
_symmetry_space_group_name_Hall '-P 2ybc'
_symmetry_space_group_name_H-M 'P 1 21/c 1'
_atom_sites_solution_hydrogens geom
_atom_sites_solution_primary direct
_atom_sites_solution_secondary difmap
_audit_creation_method SHELXL-97
_cell_angle_alpha 90.00
_cell_angle_beta 100.678(7)
_cell_angle_gamma 90.00
_cell_formula_units_Z 8
_cell_length_a 22.264(6)
_cell_length_b 15.392(4)
_cell_length_c 15.987(5)
_cell_measurement_reflns_used 530
_cell_measurement_temperature 100(2)
_cell_measurement_theta_max 15.75
_cell_measurement_theta_min 2.45
_cell_volume 5384(3)
_computing_cell_refinement 'Bruker SAINT'
_computing_data_collection 'Bruker SMART'
_computing_data_reduction 'Bruker SAINT'
_computing_molecular_graphics 'Bruker SHELXTL'
_computing_publication_material 'Bruker SHELXTL'
_computing_structure_refinement 'Bruker SHELXTL'
_computing_structure_solution 'Bruker SHELXTL'
_diffrn_ambient_temperature 100(2)
_diffrn_measured_fraction_theta_full 0.999
_diffrn_measured_fraction_theta_max 0.999
_diffrn_measurement_device_type 'Bruker SMART APEX CCD area detector'
_diffrn_measurement_method 'phi and omega scans'
_diffrn_radiation_monochromator graphite
_diffrn_radiation_source 'fine-focus sealed tube'
_diffrn_radiation_type MoK\a
_diffrn_radiation_wavelength 0.71073
_diffrn_reflns_av_R_equivalents 0.2432
_diffrn_reflns_av_sigmaI/netI 0.1954
_diffrn_reflns_limit_h_max 23
_diffrn_reflns_limit_h_min -23
_diffrn_reflns_limit_k_max 16
_diffrn_reflns_limit_k_min -16
_diffrn_reflns_limit_l_max 17
_diffrn_reflns_limit_l_min -17
_diffrn_reflns_number 34479
_diffrn_reflns_theta_full 22.50
_diffrn_reflns_theta_max 22.50
_diffrn_reflns_theta_min 2.28
_diffrn_standards_decay_% 0.00
_exptl_absorpt_coefficient_mu 2.217
_exptl_absorpt_correction_T_max 1.000
_exptl_absorpt_correction_T_min 0.903
_exptl_absorpt_correction_type empirical
_exptl_crystal_colour 'Pale yellow'
_exptl_crystal_density_diffrn 1.638
_exptl_crystal_density_meas 0
_exptl_crystal_density_method 'not measured'
_exptl_crystal_description Rectangular
_exptl_crystal_F_000 2672
_exptl_crystal_size_max 0.12
_exptl_crystal_size_mid 0.08
_exptl_crystal_size_min 0.03
_refine_diff_density_max 0.822
_refine_diff_density_min -0.701
_refine_diff_density_rms 0.142
_refine_ls_extinction_method none
_refine_ls_goodness_of_fit_ref 0.903
_refine_ls_hydrogen_treatment mixed
_refine_ls_matrix_type full
_refine_ls_number_parameters 667
_refine_ls_number_reflns 7034
_refine_ls_number_restraints 6
_refine_ls_restrained_S_all 0.903
_refine_ls_R_factor_all 0.1692
_refine_ls_R_factor_gt 0.0734
_refine_ls_shift/su_max 0.000
_refine_ls_shift/su_mean 0.000
_refine_ls_structure_factor_coef Fsqd
_refine_ls_weighting_details 'calc w=1/[\s^2^(Fo^2^)+(0.0541P)^2^+0.0000P] where P=(Fo^2^+2Fc^2^)/3'
_refine_ls_weighting_scheme calc
_refine_ls_wR_factor_gt 0.1298
_refine_ls_wR_factor_ref 0.1536
_reflns_number_gt 3417
_reflns_number_total 7034
_reflns_threshold_expression >2sigma(I)
_cod_data_source_file om7002865_si.cif
_cod_data_source_block k63c(12-polymorph1)
_cod_depositor_comments
;
The following automatic conversions were performed:

'_symmetry_cell_setting' value 'Monoclinic' changed to 'monoclinic'
according to /home/saulius/struct/CIF-dictionaries/cif_core.dic
dictionary named 'cif_core.dic' version 2.4.1 from 2010-06-29.

Automatic conversion script
Id: cif_fix_values 1715 2011-07-08 13:25:40Z adriana 
;
_cod_original_sg_symbol_H-M P2(1)/c
_cod_database_code 4073357

loop_
_symmetry_equiv_pos_as_xyz
'x, y, z'
'-x, y+1/2, -z+1/2'
'-x, -y, -z'
'x, -y-1/2, z-1/2'

loop_
_atom_site_label
_atom_site_type_symbol
_atom_site_fract_x
_atom_site_fract_y
_atom_site_fract_z
_atom_site_U_iso_or_equiv
_atom_site_adp_type
_atom_site_occupancy
_atom_site_symmetry_multiplicity
_atom_site_calc_flag
_atom_site_refinement_flags
Pd1 Pd 0.09913(5) 0.26458(7) 0.50837(6) 0.0293(3) Uani 1 1 d .
Br1 Br -0.01066(6) 0.26319(9) 0.41683(9) 0.0353(4) Uani 1 1 d .
O1 O 0.2020(4) 0.1624(6) 0.5936(5) 0.034(2) Uani 1 1 d .
O2 O 0.2039(4) 0.3851(6) 0.6509(5) 0.031(2) Uani 1 1 d .
O3 O 0.1850(4) 0.2658(6) 0.7276(6) 0.037(2) Uani 1 1 d .
O4 O 0.0960(5) -0.0668(6) 0.3584(6) 0.049(3) Uani 1 1 d .
O5 O 0.1896(5) -0.1054(7) 0.4212(7) 0.070(4) Uani 1 1 d .
N1 N 0.0656(4) 0.3479(7) 0.5999(7) 0.025(3) Uani 1 1 d .
N2 N 0.1100(5) 0.3935(7) 0.4635(6) 0.031(3) Uani 1 1 d .
C1 C 0.1501(6) 0.1155(9) 0.6014(8) 0.026(3) Uani 1 1 d .
C2 C 0.0943(7) 0.1496(8) 0.5653(8) 0.030(4) Uani 1 1 d .
C3 C 0.0433(6) 0.0998(10) 0.5677(8) 0.031(4) Uani 1 1 d .
H3 H 0.0037 0.1207 0.5439 0.037 Uiso 1 1 calc R
C4 C 0.0511(8) 0.0172(9) 0.6062(8) 0.038(4) Uani 1 1 d .
H4 H 0.0161 -0.0181 0.6063 0.045 Uiso 1 1 calc R
C5 C 0.1062(7) -0.0135(10) 0.6427(9) 0.038(4) Uani 1 1 d .
H5 H 0.1099 -0.0685 0.6701 0.045 Uiso 1 1 calc R
C6 C 0.1564(7) 0.0351(10) 0.6399(9) 0.037(4) Uani 1 1 d .
H6 H 0.1958 0.0138 0.6643 0.045 Uiso 1 1 calc R
C7 C 0.1853(6) 0.2526(9) 0.5761(8) 0.031(4) Uani 1 1 d .
H7 H 0.2145 0.2791 0.5429 0.038 Uiso 1 1 calc R
C8 C 0.1915(6) 0.2993(10) 0.6614(9) 0.030(4) Uani 1 1 d .
C9 C 0.2069(7) 0.4374(9) 0.7276(8) 0.042(4) Uani 1 1 d .
H9A H 0.2384 0.4138 0.7740 0.050 Uiso 1 1 calc R
H9B H 0.1670 0.4363 0.7465 0.050 Uiso 1 1 calc R
C10 C 0.2228(7) 0.5285(9) 0.7074(9) 0.049(5) Uani 1 1 d .
H10A H 0.2249 0.5649 0.7582 0.074 Uiso 1 1 calc R
H10B H 0.1914 0.5513 0.6615 0.074 Uiso 1 1 calc R
H10C H 0.2625 0.5290 0.6892 0.074 Uiso 1 1 calc R
C11 C 0.1309(6) 0.2000(9) 0.4110(8) 0.032(4) Uani 1 1 d .
H11A H 0.1130 0.2286 0.3566 0.038 Uiso 1 1 calc R
H11B H 0.1757 0.2085 0.4196 0.038 Uiso 1 1 calc R
C12 C 0.1188(7) 0.1069(10) 0.4012(8) 0.038(4) Uani 1 1 d .
H12 H 0.0777 0.0887 0.3833 0.045 Uiso 1 1 calc R
C13 C 0.1626(7) 0.0452(10) 0.4160(8) 0.040(4) Uani 1 1 d .
H13 H 0.2031 0.0641 0.4376 0.049 Uiso 1 1 calc R
C14 C 0.1532(8) -0.0480(12) 0.4020(11) 0.052(5) Uani 1 1 d .
C15 C 0.0818(8) -0.1576(9) 0.3368(10) 0.067(5) Uani 1 1 d .
H15A H 0.0396 -0.1622 0.3059 0.100 Uiso 1 1 calc R
H15B H 0.0865 -0.1922 0.3891 0.100 Uiso 1 1 calc R
H15C H 0.1097 -0.1795 0.3010 0.100 Uiso 1 1 calc R
C16 C 0.0401(6) 0.3165(10) 0.6625(8) 0.033(4) Uani 1 1 d .
H16 H 0.0389 0.2556 0.6715 0.040 Uiso 1 1 calc R
C17 C 0.0156(6) 0.3724(10) 0.7142(8) 0.034(4) Uani 1 1 d .
H17 H -0.0004 0.3506 0.7611 0.041 Uiso 1 1 calc R
C18 C 0.0144(6) 0.4616(9) 0.6975(9) 0.033(4) Uani 1 1 d .
H18 H -0.0039 0.5007 0.7315 0.040 Uiso 1 1 calc R
C19 C 0.0403(6) 0.4922(10) 0.6310(9) 0.036(4) Uani 1 1 d .
H19 H 0.0405 0.5526 0.6188 0.043 Uiso 1 1 calc R
C20 C 0.0655(6) 0.4333(10) 0.5829(9) 0.032(4) Uani 1 1 d .
C21 C 0.0935(6) 0.4608(9) 0.5092(8) 0.026(3) Uani 1 1 d .
C22 C 0.0996(6) 0.5479(9) 0.4901(8) 0.032(4) Uani 1 1 d .
H22 H 0.0843 0.5926 0.5213 0.039 Uiso 1 1 calc R
C23 C 0.1292(6) 0.5666(10) 0.4231(9) 0.040(4) Uani 1 1 d .
H23 H 0.1381 0.6250 0.4106 0.049 Uiso 1 1 calc R
C24 C 0.1459(6) 0.4976(11) 0.3735(8) 0.031(4) Uani 1 1 d .
H24 H 0.1641 0.5098 0.3255 0.037 Uiso 1 1 calc R
C25 C 0.1361(6) 0.4151(11) 0.3943(9) 0.041(4) Uani 1 1 d .
H25 H 0.1476 0.3698 0.3601 0.049 Uiso 1 1 calc R
Pd2 Pd 0.37692(5) 0.32269(7) 0.36270(7) 0.0315(3) Uani 1 1 d .
Br2 Br 0.47417(7) 0.37657(11) 0.31376(10) 0.0463(5) Uani 1 1 d .
O21 O 0.2689(4) 0.3527(6) 0.4343(6) 0.037(3) Uani 1 1 d .
O22 O 0.3184(4) 0.1362(6) 0.4347(5) 0.028(2) Uani 1 1 d .
O23 O 0.3253(4) 0.2296(6) 0.5466(5) 0.040(3) Uani 1 1 d .
O24 O 0.3603(5) 0.6764(8) 0.2109(7) 0.060(3) Uani 1 1 d .
O25 O 0.3971(5) 0.5767(6) 0.1301(6) 0.048(3) Uani 1 1 d .
N21 N 0.4409(5) 0.2536(8) 0.4599(7) 0.037(3) Uani 1 1 d .
N22 N 0.3934(5) 0.2030(7) 0.3014(7) 0.032(3) Uani 1 1 d .
C31 C 0.3058(6) 0.4241(10) 0.4578(8) 0.031(4) Uani 1 1 d .
C32 C 0.3618(6) 0.4241(9) 0.4296(8) 0.030(4) Uani 1 1 d .
C33 C 0.3990(7) 0.4944(10) 0.4538(9) 0.038(4) Uani 1 1 d .
H33 H 0.4373 0.4976 0.4359 0.045 Uiso 1 1 calc R
C34 C 0.3822(7) 0.5619(10) 0.5044(10) 0.044(4) Uani 1 1 d .
H34 H 0.4091 0.6092 0.5216 0.052 Uiso 1 1 calc R
C35 C 0.3263(7) 0.5580(9) 0.5283(8) 0.040(4) Uani 1 1 d .
H35 H 0.3139 0.6045 0.5602 0.048 Uiso 1 1 calc R
C36 C 0.2881(7) 0.4893(9) 0.5077(8) 0.034(4) Uani 1 1 d .
H36 H 0.2503 0.4861 0.5270 0.041 Uiso 1 1 calc R
C37 C 0.2977(6) 0.2834(8) 0.4010(8) 0.027(3) Uani 1 1 d .
H37 H 0.2692 0.2577 0.3515 0.033 Uiso 1 1 calc R
C38 C 0.3156(5) 0.2140(10) 0.4693(10) 0.033(4) Uani 1 1 d .
C39 C 0.3368(6) 0.0641(9) 0.4924(8) 0.038(4) Uani 1 1 d .
H39A H 0.3074 0.0563 0.5312 0.046 Uiso 1 1 calc R
H39B H 0.3779 0.0748 0.5269 0.046 Uiso 1 1 calc R
C40 C 0.3376(6) -0.0137(9) 0.4381(9) 0.042(4) Uani 1 1 d .
H40A H 0.3496 -0.0646 0.4742 0.063 Uiso 1 1 calc R
H40B H 0.3670 -0.0050 0.4003 0.063 Uiso 1 1 calc R
H40C H 0.2968 -0.0230 0.4040 0.063 Uiso 1 1 calc R
C41 C 0.3146(6) 0.3806(9) 0.2669(8) 0.040(4) Uani 1 1 d .
H41A H 0.2967 0.3357 0.2253 0.048 Uiso 1 1 calc R
H41B H 0.2811 0.4064 0.2916 0.048 Uiso 1 1 calc R
C42 C 0.3431(6) 0.4487(10) 0.2226(8) 0.031(4) Uani 1 1 d .
H42 H 0.3687 0.4299 0.1846 0.037 Uiso 1 1 calc R
C43 C 0.3367(6) 0.5305(10) 0.2302(9) 0.037(4) Uani 1 1 d .
H43 H 0.3104 0.5502 0.2667 0.044 Uiso 1 1 calc R
C44 C 0.3671(7) 0.5956(12) 0.1870(10) 0.044(4) Uani 1 1 d .
C45 C 0.3894(8) 0.7410(10) 0.1667(11) 0.066(5) Uani 1 1 d .
H45A H 0.3818 0.7988 0.1881 0.099 Uiso 1 1 calc R
H45B H 0.3727 0.7379 0.1056 0.099 Uiso 1 1 calc R
H45C H 0.4335 0.7300 0.1764 0.099 Uiso 1 1 calc R
C46 C 0.4608(7) 0.2809(9) 0.5389(10) 0.042(4) Uani 1 1 d .
H46 H 0.4450 0.3338 0.5566 0.050 Uiso 1 1 calc R
C47 C 0.5036(7) 0.2356(11) 0.5968(10) 0.051(4) Uani 1 1 d .
H47 H 0.5162 0.2571 0.6530 0.061 Uiso 1 1 calc R
C48 C 0.5268(7) 0.1619(12) 0.5731(11) 0.060(5) Uani 1 1 d .
H48 H 0.5561 0.1303 0.6122 0.072 Uiso 1 1 calc R
C49 C 0.5079(6) 0.1320(10) 0.4920(8) 0.041(4) Uani 1 1 d .
H49 H 0.5254 0.0808 0.4735 0.049 Uiso 1 1 calc R
C50 C 0.4622(6) 0.1776(10) 0.4356(8) 0.035(4) Uani 1 1 d .
C51 C 0.4375(6) 0.1520(9) 0.3482(9) 0.031(4) Uani 1 1 d .
C52 C 0.4556(6) 0.0763(10) 0.3117(10) 0.042(4) Uani 1 1 d .
H52 H 0.4858 0.0399 0.3439 0.051 Uiso 1 1 calc R
C53 C 0.4302(7) 0.0541(10) 0.2298(10) 0.047(4) Uani 1 1 d .
H53 H 0.4442 0.0039 0.2045 0.057 Uiso 1 1 calc R
C54 C 0.3846(7) 0.1042(11) 0.1840(9) 0.046(4) Uani 1 1 d .
H54 H 0.3652 0.0874 0.1283 0.055 Uiso 1 1 calc R
C55 C 0.3669(7) 0.1812(11) 0.2210(8) 0.045(4) Uani 1 1 d .
H55 H 0.3365 0.2177 0.1895 0.054 Uiso 1 1 calc R
O1S O 0.2354(5) 0.7393(8) 0.7137(9) 0.081(4) Uani 1 1 d .
O2S O 0.2881(9) 0.7479(12) 0.8586(11) 0.162(7) Uani 1 1 d .
C1S C 0.2017(7) 0.8409(9) 0.7862(9) 0.044(4) Uani 1 1 d U
H1SA H 0.1776 0.8490 0.7289 0.066 Uiso 1 1 calc R
H1SB H 0.2226 0.8952 0.8056 0.066 Uiso 1 1 calc R
H1SC H 0.1746 0.8243 0.8253 0.066 Uiso 1 1 calc R
C2S C 0.2393(8) 0.7839(14) 0.7846(14) 0.069(6) Uani 1 1 d .
C3S C 0.1924(8) 0.7738(13) 0.6342(13) 0.077(6) Uani 1 1 d .
H3SA H 0.1495 0.7584 0.6365 0.093 Uiso 1 1 calc R
H3SB H 0.1955 0.8379 0.6313 0.093 Uiso 1 1 calc R
C4S C 0.2092(12) 0.7372(16) 0.5653(15) 0.141(10) Uani 1 1 d .
H4SA H 0.1824 0.7581 0.5136 0.211 Uiso 1 1 calc R
H4SB H 0.2058 0.6738 0.5687 0.211 Uiso 1 1 calc R
H4SC H 0.2516 0.7529 0.5636 0.211 Uiso 1 1 calc R

loop_
_atom_site_aniso_label
_atom_site_aniso_U_11
_atom_site_aniso_U_22
_atom_site_aniso_U_33
_atom_site_aniso_U_23
_atom_site_aniso_U_13
_atom_site_aniso_U_12
Pd1 0.0313(7) 0.0354(7) 0.0207(6) -0.0007(6) 0.0036(5) 0.0010(6)
Br1 0.0346(9) 0.0405(10) 0.0289(8) -0.0049(7) 0.0015(7) 0.0030(8)
O1 0.038(6) 0.022(6) 0.042(6) 0.015(5) 0.007(5) 0.005(5)
O2 0.037(6) 0.042(7) 0.016(5) -0.006(5) 0.008(5) -0.006(5)
O3 0.044(6) 0.039(6) 0.029(6) -0.002(5) 0.008(5) -0.006(5)
O4 0.049(8) 0.045(8) 0.057(7) -0.008(6) 0.021(6) 0.006(6)
O5 0.072(9) 0.051(9) 0.086(9) 0.011(7) 0.010(7) 0.024(7)
N1 0.017(7) 0.027(8) 0.030(7) -0.002(6) 0.003(6) -0.004(5)
N2 0.040(8) 0.041(8) 0.013(6) 0.001(6) 0.006(6) 0.012(6)
C1 0.041(10) 0.024(9) 0.014(8) 0.006(7) 0.006(7) -0.005(8)
C2 0.050(10) 0.027(9) 0.013(8) -0.005(6) 0.008(8) 0.009(8)
C3 0.022(9) 0.054(11) 0.018(8) 0.001(8) 0.006(7) -0.002(8)
C4 0.073(13) 0.035(11) 0.009(8) -0.008(7) 0.017(9) -0.013(9)
C5 0.041(11) 0.049(11) 0.029(9) 0.008(8) 0.019(9) 0.001(9)
C6 0.031(10) 0.045(11) 0.036(10) 0.000(8) 0.005(8) 0.004(8)
C7 0.026(8) 0.047(11) 0.017(7) -0.012(7) -0.005(6) -0.005(7)
C8 0.024(9) 0.048(12) 0.018(9) 0.011(8) 0.004(7) 0.002(7)
C9 0.057(11) 0.044(11) 0.020(8) -0.012(8) -0.003(8) 0.016(8)
C10 0.082(13) 0.026(10) 0.039(10) -0.001(8) 0.009(9) 0.017(9)
C11 0.028(9) 0.041(11) 0.027(8) -0.005(7) 0.007(7) -0.007(7)
C12 0.059(11) 0.043(11) 0.012(8) 0.001(7) 0.009(8) 0.022(9)
C13 0.046(11) 0.041(11) 0.032(9) -0.026(8) -0.001(8) -0.006(9)
C14 0.049(13) 0.060(14) 0.054(12) 0.006(10) 0.029(10) 0.005(11)
C15 0.107(16) 0.022(11) 0.075(13) -0.012(9) 0.028(12) -0.009(10)
C16 0.030(9) 0.048(11) 0.025(9) -0.003(8) 0.012(7) -0.009(8)
C17 0.023(9) 0.053(11) 0.022(8) 0.008(8) -0.006(7) 0.004(8)
C18 0.035(9) 0.022(10) 0.040(10) -0.009(8) -0.003(8) 0.007(7)
C19 0.036(10) 0.042(11) 0.027(9) 0.002(8) 0.004(8) -0.011(8)
C20 0.022(9) 0.043(11) 0.028(9) 0.009(8) -0.008(7) 0.007(8)
C21 0.021(8) 0.033(10) 0.024(8) -0.003(8) 0.002(7) -0.005(7)
C22 0.037(9) 0.026(10) 0.033(9) -0.003(7) 0.006(8) -0.015(7)
C23 0.024(9) 0.052(12) 0.036(10) 0.003(9) -0.018(8) -0.002(8)
C24 0.031(9) 0.056(12) 0.007(7) 0.008(8) 0.005(7) 0.005(8)
C25 0.018(9) 0.061(13) 0.042(11) 0.011(9) 0.000(8) -0.005(8)
Pd2 0.0283(7) 0.0432(8) 0.0218(6) 0.0025(6) 0.0012(5) -0.0024(6)
Br2 0.0341(10) 0.0594(12) 0.0447(10) 0.0100(9) 0.0055(8) -0.0067(8)
O21 0.029(6) 0.040(7) 0.042(6) -0.008(5) 0.002(5) -0.001(5)
O22 0.040(6) 0.029(6) 0.011(5) -0.001(5) -0.001(4) 0.000(5)
O23 0.039(6) 0.063(7) 0.015(5) 0.007(5) -0.001(5) -0.013(5)
O24 0.077(9) 0.038(8) 0.070(8) 0.014(7) 0.026(7) -0.007(7)
O25 0.067(8) 0.044(7) 0.034(7) 0.005(5) 0.011(6) -0.008(6)
N21 0.036(7) 0.055(10) 0.017(7) -0.001(6) -0.001(6) -0.006(7)
N22 0.032(7) 0.043(8) 0.025(7) 0.012(6) 0.012(6) 0.000(6)
C31 0.022(9) 0.050(11) 0.018(8) 0.021(8) -0.006(7) -0.016(8)
C32 0.029(9) 0.041(10) 0.015(8) 0.011(7) -0.006(7) -0.028(8)
C33 0.044(10) 0.042(11) 0.024(9) 0.018(8) -0.003(8) 0.011(9)
C34 0.021(10) 0.050(12) 0.051(11) 0.025(9) -0.017(8) -0.016(8)
C35 0.047(11) 0.028(10) 0.035(10) -0.021(8) -0.017(8) 0.003(8)
C36 0.047(10) 0.034(10) 0.020(8) -0.011(7) 0.002(8) 0.000(8)
C37 0.021(8) 0.026(9) 0.033(9) -0.009(7) 0.001(7) -0.001(7)
C38 0.005(7) 0.055(12) 0.036(10) 0.000(9) -0.003(7) -0.012(7)
C39 0.042(10) 0.047(11) 0.022(9) 0.001(8) 0.000(8) 0.012(8)
C40 0.034(10) 0.061(12) 0.033(9) 0.013(8) 0.009(8) 0.009(8)
C41 0.050(10) 0.040(10) 0.028(9) 0.006(8) 0.001(8) 0.001(8)
C42 0.022(9) 0.048(11) 0.022(8) -0.003(8) 0.001(7) 0.004(8)
C43 0.042(10) 0.030(11) 0.042(10) 0.004(8) 0.021(8) 0.007(8)
C44 0.041(11) 0.062(14) 0.026(10) 0.004(9) 0.000(8) -0.007(10)
C45 0.084(13) 0.042(12) 0.077(13) 0.011(10) 0.026(11) 0.001(10)
C46 0.043(10) 0.048(11) 0.039(10) -0.018(9) 0.017(9) 0.009(9)
C47 0.039(10) 0.069(13) 0.039(10) 0.003(10) -0.008(9) 0.006(10)
C48 0.044(11) 0.082(15) 0.055(13) 0.005(11) 0.011(10) 0.030(10)
C49 0.044(10) 0.062(11) 0.016(9) 0.002(8) -0.001(8) 0.009(8)
C50 0.028(9) 0.055(11) 0.019(9) -0.008(8) -0.005(7) 0.010(8)
C51 0.024(9) 0.038(11) 0.034(9) -0.004(8) 0.016(8) 0.004(7)
C52 0.033(10) 0.039(11) 0.055(12) 0.004(9) 0.009(9) -0.018(8)
C53 0.036(10) 0.059(12) 0.044(11) -0.026(9) 0.001(9) 0.008(9)
C54 0.036(10) 0.082(14) 0.019(9) -0.016(9) 0.006(8) -0.017(9)
C55 0.054(11) 0.074(13) 0.009(8) -0.004(8) 0.012(8) -0.029(10)
O1S 0.067(9) 0.088(11) 0.087(10) -0.011(9) 0.011(8) -0.007(8)
O2S 0.21(2) 0.156(18) 0.116(14) 0.006(12) 0.024(14) -0.036(15)
C1S 0.064(8) 0.031(8) 0.042(8) -0.004(6) 0.024(7) 0.021(7)
C2S 0.041(12) 0.099(18) 0.071(15) 0.001(14) 0.022(12) -0.032(12)
C3S 0.050(12) 0.085(15) 0.085(15) -0.040(13) -0.017(12) 0.019(11)
C4S 0.17(3) 0.12(2) 0.11(2) 0.056(19) -0.009(19) 0.014(19)

loop_
_atom_type_symbol
_atom_type_description
_atom_type_scat_dispersion_real
_atom_type_scat_dispersion_imag
_atom_type_scat_source
C C 0.0033 0.0016 'International Tables Vol C Tables 4.2.6.8 and 6.1.1.4'
H H 0.0000 0.0000 'International Tables Vol C Tables 4.2.6.8 and 6.1.1.4'
N N 0.0061 0.0033 'International Tables Vol C Tables 4.2.6.8 and 6.1.1.4'
O O 0.0106 0.0060 'International Tables Vol C Tables 4.2.6.8 and 6.1.1.4'
Br Br -0.2901 2.4595 'International Tables Vol C Tables 4.2.6.8 and 6.1.1.4'
Pd Pd -0.9988 1.0072 'International Tables Vol C Tables 4.2.6.8 and 6.1.1.4'

loop_
_geom_angle_atom_site_label_1
_geom_angle_atom_site_label_2
_geom_angle_atom_site_label_3
_geom_angle
C2 Pd1 C7 78.6(6)
C2 Pd1 C11 88.4(5)
C7 Pd1 C11 86.4(5)
C2 Pd1 N2 172.5(5)
C7 Pd1 N2 96.2(5)
C11 Pd1 N2 96.7(5)
C2 Pd1 N1 99.3(5)
C7 Pd1 N1 95.9(4)
C11 Pd1 N1 172.3(5)
N2 Pd1 N1 75.7(4)
C2 Pd1 Br1 97.1(4)
C7 Pd1 Br1 174.1(4)
C11 Pd1 Br1 89.4(4)
N2 Pd1 Br1 88.4(3)
N1 Pd1 Br1 88.8(3)
C1 O1 C7 109.1(10)
C8 O2 C9 114.1(10)
C14 O4 C15 117.7(13)
C16 N1 C20 121.5(12)
C16 N1 Pd1 122.6(10)
C20 N1 Pd1 115.4(10)
C21 N2 C25 116.3(12)
C21 N2 Pd1 117.9(9)
C25 N2 Pd1 125.6(10)
C2 C1 C6 122.7(13)
C2 C1 O1 117.8(12)
C6 C1 O1 119.4(13)
C1 C2 C3 117.5(13)
C1 C2 Pd1 114.1(11)
C3 C2 Pd1 128.3(11)
C2 C3 C4 118.7(13)
C5 C4 C3 122.3(15)
C4 C5 C6 119.1(15)
C5 C6 C1 119.7(14)
O1 C7 C8 107.5(10)
O1 C7 Pd1 111.9(8)
C8 C7 Pd1 110.8(9)
O3 C8 O2 125.4(13)
O3 C8 C7 125.2(14)
O2 C8 C7 109.4(12)
O2 C9 C10 108.1(11)
C12 C11 Pd1 117.9(9)
C13 C12 C11 123.9(15)
C12 C13 C14 125.8(15)
O5 C14 O4 119.8(17)
O5 C14 C13 127.8(18)
O4 C14 C13 112.3(15)
N1 C16 C17 119.8(14)
C16 C17 C18 119.8(14)
C19 C18 C17 119.0(13)
C20 C19 C18 118.6(14)
N1 C20 C19 121.2(13)
N1 C20 C21 116.9(13)
C19 C20 C21 121.9(14)
N2 C21 C22 124.8(13)
N2 C21 C20 113.8(13)
C22 C21 C20 121.4(13)
C21 C22 C23 116.8(14)
C22 C23 C24 119.3(14)
C25 C24 C23 120.0(14)
C24 C25 N2 122.5(15)
C32 Pd2 C37 80.1(5)
C32 Pd2 C41 84.3(5)
C37 Pd2 C41 81.6(5)
C32 Pd2 N22 173.8(5)
C37 Pd2 N22 96.4(5)
C41 Pd2 N22 100.3(5)
C32 Pd2 N21 98.9(5)
C37 Pd2 N21 97.3(5)
C41 Pd2 N21 176.3(5)
N22 Pd2 N21 76.3(4)
C32 Pd2 Br2 98.6(4)
C37 Pd2 Br2 178.2(4)
C41 Pd2 Br2 97.0(4)
N22 Pd2 Br2 85.0(3)
N21 Pd2 Br2 84.2(3)
C31 O21 C37 114.8(10)
C38 O22 C39 117.0(10)
C44 O24 C45 114.9(13)
C46 N21 C50 118.5(12)
C46 N21 Pd2 125.6(11)
C50 N21 Pd2 115.9(8)
C55 N22 C51 121.3(13)
C55 N22 Pd2 124.4(10)
C51 N22 Pd2 114.1(9)
O21 C31 C36 121.0(13)
O21 C31 C32 115.6(14)
C36 C31 C32 123.4(13)
C33 C32 C31 115.9(14)
C33 C32 Pd2 128.7(12)
C31 C32 Pd2 115.4(10)
C32 C33 C34 122.0(14)
C35 C34 C33 118.7(14)
C36 C35 C34 121.9(14)
C35 C36 C31 118.1(14)
O21 C37 C38 109.8(11)
O21 C37 Pd2 111.5(8)
C38 C37 Pd2 107.1(8)
O23 C38 O22 125.4(13)
O23 C38 C37 123.5(14)
O22 C38 C37 111.1(12)
O22 C39 C40 106.2(11)
C42 C41 Pd2 112.0(9)
C43 C42 C41 126.2(14)
C42 C43 C44 124.4(15)
O25 C44 O24 122.3(15)
O25 C44 C43 122.7(16)
O24 C44 C43 115.1(15)
N21 C46 C47 122.8(14)
C48 C47 C46 119.6(15)
C47 C48 C49 119.3(15)
C48 C49 C50 119.8(14)
N21 C50 C49 119.8(12)
N21 C50 C51 114.9(12)
C49 C50 C51 125.2(14)
N22 C51 C52 119.0(13)
N22 C51 C50 118.4(13)
C52 C51 C50 122.6(13)
C53 C52 C51 120.5(14)
C52 C53 C54 120.1(15)
C53 C54 C55 118.9(14)
N22 C55 C54 120.0(15)
C2S O1S C3S 117.6(15)
C1S C2S O1S 117(2)
C1S C2S O2S 129(2)
O1S C2S O2S 113.3(19)
C4S C3S O1S 107.7(16)

loop_
_geom_bond_atom_site_label_1
_geom_bond_atom_site_label_2
_geom_bond_distance
Pd1 C2 2.002(13)
Pd1 C7 2.029(12)
Pd1 C11 2.079(12)
Pd1 N2 2.139(11)
Pd1 N1 2.179(10)
Pd1 Br1 2.6060(18)
O1 C1 1.387(14)
O1 C7 1.451(15)
O2 C8 1.367(15)
O2 C9 1.458(14)
O3 C8 1.209(14)
O4 C14 1.365(18)
O4 C15 1.460(15)
O5 C14 1.200(17)
N1 C16 1.330(15)
N1 C20 1.342(16)
N2 C21 1.358(15)
N2 C25 1.383(16)
C1 C2 1.374(17)
C1 C6 1.378(17)
C2 C3 1.376(17)
C3 C4 1.410(17)
C4 C5 1.343(18)
C5 C6 1.351(18)
C7 C8 1.525(17)
C9 C10 1.496(18)
C11 C12 1.460(17)
C12 C13 1.350(18)
C13 C14 1.46(2)
C16 C17 1.374(17)
C17 C18 1.398(17)
C18 C19 1.382(17)
C19 C20 1.375(18)
C20 C21 1.492(18)
C21 C22 1.387(17)
C22 C23 1.387(18)
C23 C24 1.414(18)
C24 C25 1.341(17)
Pd2 C32 1.957(14)
Pd2 C37 2.061(12)
Pd2 C41 2.067(12)
Pd2 N22 2.150(11)
Pd2 N21 2.180(11)
Pd2 Br2 2.5721(19)
O21 C31 1.380(15)
O21 C37 1.400(14)
O22 C38 1.325(15)
O22 C39 1.453(14)
O23 C38 1.239(15)
O24 C44 1.317(17)
O24 C45 1.441(16)
O25 C44 1.258(17)
N21 C46 1.328(16)
N21 C50 1.347(16)
N22 C55 1.353(15)
N22 C51 1.367(16)
C31 C36 1.384(18)
C31 C32 1.401(17)
C32 C33 1.375(18)
C33 C34 1.410(19)
C34 C35 1.368(18)
C35 C36 1.359(17)
C37 C38 1.525(18)
C39 C40 1.480(17)
C41 C42 1.473(18)
C42 C43 1.275(17)
C43 C44 1.454(19)
C46 C47 1.387(19)
C47 C48 1.331(19)
C48 C49 1.367(19)
C49 C50 1.415(17)
C50 C51 1.457(18)
C51 C52 1.396(18)
C52 C53 1.371(18)
C53 C54 1.374(19)
C54 C55 1.413(19)
O1S C2S 1.32(2)
O1S C3S 1.54(2)
O2S C2S 1.55(2)
C1S C2S 1.22(2)
C3S C4S 1.35(3)

loop_
_geom_torsion_atom_site_label_1
_geom_torsion_atom_site_label_2
_geom_torsion_atom_site_label_3
_geom_torsion_atom_site_label_4
_geom_torsion
C2 Pd1 N1 C16 -10.8(11)
C7 Pd1 N1 C16 -90.1(10)
C11 Pd1 N1 C16 163(3)
N2 Pd1 N1 C16 174.9(10)
Br1 Pd1 N1 C16 86.3(9)
C2 Pd1 N1 C20 176.9(9)
C7 Pd1 N1 C20 97.5(9)
C11 Pd1 N1 C20 -9(4)
N2 Pd1 N1 C20 2.6(8)
Br1 Pd1 N1 C20 -86.1(8)
C2 Pd1 N2 C21 -48(4)
C7 Pd1 N2 C21 -93.6(10)
C11 Pd1 N2 C21 179.3(9)
N1 Pd1 N2 C21 0.9(9)
Br1 Pd1 N2 C21 90.1(9)
C2 Pd1 N2 C25 128(4)
C7 Pd1 N2 C25 82.2(11)
C11 Pd1 N2 C25 -4.9(11)
N1 Pd1 N2 C25 176.7(11)
Br1 Pd1 N2 C25 -94.1(10)
C7 O1 C1 C2 21.2(15)
C7 O1 C1 C6 -162.7(11)
C6 C1 C2 C3 -1(2)
O1 C1 C2 C3 175.2(11)
C6 C1 C2 Pd1 -176.8(10)
O1 C1 C2 Pd1 -0.8(15)
C7 Pd1 C2 C1 -13.5(9)
C11 Pd1 C2 C1 73.2(10)
N2 Pd1 C2 C1 -60(4)
N1 Pd1 C2 C1 -107.7(9)
Br1 Pd1 C2 C1 162.4(9)
C7 Pd1 C2 C3 171.0(13)
C11 Pd1 C2 C3 -102.4(12)
N2 Pd1 C2 C3 124(4)
N1 Pd1 C2 C3 76.8(12)
Br1 Pd1 C2 C3 -13.2(12)
C1 C2 C3 C4 -0.4(18)
Pd1 C2 C3 C4 175.1(9)
C2 C3 C4 C5 2.0(19)
C3 C4 C5 C6 -2(2)
C4 C5 C6 C1 1(2)
C2 C1 C6 C5 0(2)
O1 C1 C6 C5 -175.7(12)
C1 O1 C7 C8 90.4(11)
C1 O1 C7 Pd1 -31.5(11)
C2 Pd1 C7 O1 24.7(8)
C11 Pd1 C7 O1 -64.4(9)
N2 Pd1 C7 O1 -160.8(8)
N1 Pd1 C7 O1 123.0(8)
Br1 Pd1 C7 O1 -19(4)
C2 Pd1 C7 C8 -95.2(10)
C11 Pd1 C7 C8 175.7(11)
N2 Pd1 C7 C8 79.3(10)
N1 Pd1 C7 C8 3.1(10)
Br1 Pd1 C7 C8 -139(3)
C9 O2 C8 O3 -2.0(18)
C9 O2 C8 C7 176.2(10)
O1 C7 C8 O3 -29.2(17)
Pd1 C7 C8 O3 93.4(14)
O1 C7 C8 O2 152.6(10)
Pd1 C7 C8 O2 -84.8(11)
C8 O2 C9 C10 178.1(11)
C2 Pd1 C11 C12 20.2(11)
C7 Pd1 C11 C12 98.8(11)
N2 Pd1 C11 C12 -165.3(10)
N1 Pd1 C11 C12 -154(3)
Br1 Pd1 C11 C12 -77.0(10)
Pd1 C11 C12 C13 -112.3(13)
C11 C12 C13 C14 -175.9(13)
C15 O4 C14 O5 0(2)
C15 O4 C14 C13 177.3(12)
C12 C13 C14 O5 -172.9(16)
C12 C13 C14 O4 10(2)
C20 N1 C16 C17 -3.2(18)
Pd1 N1 C16 C17 -175.0(9)
N1 C16 C17 C18 3.7(19)
C16 C17 C18 C19 -2.5(19)
C17 C18 C19 C20 0.8(19)
C16 N1 C20 C19 1.4(19)
Pd1 N1 C20 C19 173.8(10)
C16 N1 C20 C21 -177.9(11)
Pd1 N1 C20 C21 -5.5(14)
C18 C19 C20 N1 0(2)
C18 C19 C20 C21 179.1(12)
C25 N2 C21 C22 1.6(18)
Pd1 N2 C21 C22 177.8(10)
C25 N2 C21 C20 179.9(11)
Pd1 N2 C21 C20 -3.9(14)
N1 C20 C21 N2 6.2(16)
C19 C20 C21 N2 -173.1(12)
N1 C20 C21 C22 -175.4(11)
C19 C20 C21 C22 5.3(19)
N2 C21 C22 C23 -5.2(19)
C20 C21 C22 C23 176.6(11)
C21 C22 C23 C24 6.0(18)
C22 C23 C24 C25 -3.6(19)
C23 C24 C25 N2 0(2)
C21 N2 C25 C24 1.2(19)
Pd1 N2 C25 C24 -174.6(10)
C32 Pd2 N21 C46 -1.0(12)
C37 Pd2 N21 C46 -82.1(12)
C41 Pd2 N21 C46 -154(8)
N22 Pd2 N21 C46 -176.9(12)
Br2 Pd2 N21 C46 96.8(11)
C32 Pd2 N21 C50 -179.8(10)
C37 Pd2 N21 C50 99.1(10)
C41 Pd2 N21 C50 27(8)
N22 Pd2 N21 C50 4.3(10)
Br2 Pd2 N21 C50 -82.0(10)
C32 Pd2 N22 C55 138(4)
C37 Pd2 N22 C55 83.1(11)
C41 Pd2 N22 C55 0.5(11)
N21 Pd2 N22 C55 179.0(11)
Br2 Pd2 N22 C55 -95.8(10)
C32 Pd2 N22 C51 -47(5)
C37 Pd2 N22 C51 -102.1(9)
C41 Pd2 N22 C51 175.3(9)
N21 Pd2 N22 C51 -6.1(9)
Br2 Pd2 N22 C51 79.1(8)
C37 O21 C31 C36 -166.1(11)
C37 O21 C31 C32 12.4(15)
O21 C31 C32 C33 -179.1(11)
C36 C31 C32 C33 -0.7(19)
O21 C31 C32 Pd2 -0.2(14)
C36 C31 C32 Pd2 178.2(10)
C37 Pd2 C32 C33 171.3(13)
C41 Pd2 C32 C33 -106.3(12)
N22 Pd2 C32 C33 115(4)
N21 Pd2 C32 C33 75.4(12)
Br2 Pd2 C32 C33 -10.0(12)
C37 Pd2 C32 C31 -7.5(9)
C41 Pd2 C32 C31 74.9(10)
N22 Pd2 C32 C31 -64(5)
N21 Pd2 C32 C31 -103.4(10)
Br2 Pd2 C32 C31 171.2(9)
C31 C32 C33 C34 0.5(19)
Pd2 C32 C33 C34 -178.2(10)
C32 C33 C34 C35 -2(2)
C33 C34 C35 C36 3(2)
C34 C35 C36 C31 -3(2)
O21 C31 C36 C35 -179.7(11)
C32 C31 C36 C35 2(2)
C31 O21 C37 C38 100.6(12)
C31 O21 C37 Pd2 -18.0(12)
C32 Pd2 C37 O21 13.7(8)
C41 Pd2 C37 O21 -71.9(9)
N22 Pd2 C37 O21 -171.5(8)
N21 Pd2 C37 O21 111.6(9)
Br2 Pd2 C37 O21 -31(12)
C32 Pd2 C37 C38 -106.4(10)
C41 Pd2 C37 C38 167.9(10)
N22 Pd2 C37 C38 68.4(10)
N21 Pd2 C37 C38 -8.6(10)
Br2 Pd2 C37 C38 -151(11)
C39 O22 C38 O23 -2.5(18)
C39 O22 C38 C37 178.1(10)
O21 C37 C38 O23 -25.8(17)
Pd2 C37 C38 O23 95.4(13)
O21 C37 C38 O22 153.6(10)
Pd2 C37 C38 O22 -85.2(10)
C38 O22 C39 C40 -178.7(11)
C32 Pd2 C41 C42 81.6(11)
C37 Pd2 C41 C42 162.4(11)
N22 Pd2 C41 C42 -102.6(10)
N21 Pd2 C41 C42 -125(8)
Br2 Pd2 C41 C42 -16.4(10)
Pd2 C41 C42 C43 -105.9(14)
C41 C42 C43 C44 178.2(13)
C45 O24 C44 O25 0(2)
C45 O24 C44 C43 -178.9(12)
C42 C43 C44 O25 9(2)
C42 C43 C44 O24 -172.3(13)
C50 N21 C46 C47 2(2)
Pd2 N21 C46 C47 -177.2(11)
N21 C46 C47 C48 1(2)
C46 C47 C48 C49 0(2)
C47 C48 C49 C50 -3(2)
C46 N21 C50 C49 -4(2)
Pd2 N21 C50 C49 174.5(10)
C46 N21 C50 C51 179.3(12)
Pd2 N21 C50 C51 -1.8(16)
C48 C49 C50 N21 5(2)
C48 C49 C50 C51 -179.0(14)
C55 N22 C51 C52 0.5(19)
Pd2 N22 C51 C52 -174.6(10)
C55 N22 C51 C50 -177.5(12)
Pd2 N22 C51 C50 7.4(15)
N21 C50 C51 N22 -3.8(19)
C49 C50 C51 N22 -179.8(13)
N21 C50 C51 C52 178.3(12)
C49 C50 C51 C52 2(2)
N22 C51 C52 C53 1(2)
C50 C51 C52 C53 178.8(13)
C51 C52 C53 C54 -3(2)
C52 C53 C54 C55 4(2)
C51 N22 C55 C54 0.2(19)
Pd2 N22 C55 C54 174.7(9)
C53 C54 C55 N22 -2(2)
C3S O1S C2S C1S 12(2)
C3S O1S C2S O2S -174.9(14)
C2S O1S C3S C4S 160.6(18)
